data_7064184
loop_
_publ_author_name
'Savinykh, P. E.'
'Golubeva, Yu. A.'
'Smirnova, K. S.'
'Klyushova, L. S.'
'Sadykov, E. H.'
'Artem&#x2019;ev, A. V.'
'Lider, E. V.'

_publ_section_title
;
 Copper(ii) complexes with a hybrid phosphinyl-phenanthroline ligand:
 synthesis, crystal structures and effect of phosphinyl functionalization
 on the cytotoxicity
;
_journal_name_full 'New Journal of Chemistry'
_journal_paper_doi 10.1039/D5NJ03235K
_journal_year 2026
_chemical_formula_moiety 'C24 H17 Br2 Cu N2 O P'
_chemical_formula_sum 'C24 H17 Br2 Cu N2 O P'
_chemical_formula_weight 603.72
_space_group_crystal_system monoclinic
_space_group_IT_number 14
_space_group_name_Hall '-P 2ybc'
_space_group_name_H-M_alt 'P 1 21/c 1'
_atom_sites_solution_hydrogens geom
_atom_sites_solution_primary dual
_audit_creation_date 2025-07-30
_audit_creation_method
;
Olex2 1.5
(compiled 2022.04.07 svn.rca3783a0 for OlexSys, GUI svn.r6498)
;
_audit_update_record
;
2025-07-30 deposited with the CCDC.	2025-11-20 downloaded from the CCDC.
;
_cell_angle_alpha 90
_cell_angle_beta 108.818(12)
_cell_angle_gamma 90
_cell_formula_units_Z 4
_cell_length_a 12.6177(13)
_cell_length_b 15.4777(13)
_cell_length_c 12.2452(14)
_cell_measurement_reflns_used 3259
_cell_measurement_temperature 291(2)
_cell_measurement_theta_max 27.2240
_cell_measurement_theta_min 3.0760
_cell_volume 2263.6(4)
_computing_cell_refinement 'CrysAlisPro 1.171.42.89a (Rigaku OD, 2023)'
_computing_data_collection 'CrysAlisPro 1.171.42.89a (Rigaku OD, 2023)'
_computing_data_reduction 'CrysAlisPro 1.171.42.89a (Rigaku OD, 2023)'
_computing_molecular_graphics 'Olex2 1.5 (Dolomanov et al., 2009)'
_computing_publication_material 'Olex2 1.5 (Dolomanov et al., 2009)'
_computing_structure_refinement 'SHELXL 2014/7 (Sheldrick, 2015)'
_computing_structure_solution 'SHELXT 2014/5 (Sheldrick, 2014)'
_diffrn_ambient_environment air
_diffrn_ambient_temperature 291(2)
_diffrn_detector 'CCD plate'
_diffrn_detector_area_resol_mean 10.6168
_diffrn_detector_type AtlasS2
_diffrn_measured_fraction_theta_full 0.987
_diffrn_measured_fraction_theta_max 0.812
_diffrn_measurement_details
;
List of Runs (angles in degrees, time in seconds):

  # Type    Start    End  Width  t~exp~   \w     \q     \k     \f   Frames
#--------------------------------------------------------------------------
  1  \w    -17.00  38.00   0.25   55.00    --   10.66  77.00  30.00  220
  2  \w    -26.00  28.00   0.25   55.00    --   10.66 -38.00  30.00  216
  3  \w    -30.00  38.00   0.25   55.00    --   10.66 -77.00 -90.00  272
;
_diffrn_measurement_device 'four-circle diffractometer'
_diffrn_measurement_device_type 'New Xcalibur, AtlasS2'
_diffrn_measurement_method '\w scans'
_diffrn_orient_matrix_type 'CrysAlisPro convention (1999,Acta A55,543-557)'
_diffrn_orient_matrix_UB_11 -0.0343583000
_diffrn_orient_matrix_UB_12 -0.0233903000
_diffrn_orient_matrix_UB_13 0.0254739000
_diffrn_orient_matrix_UB_21 0.0483262000
_diffrn_orient_matrix_UB_22 -0.0149752000
_diffrn_orient_matrix_UB_23 0.0438958000
_diffrn_orient_matrix_UB_31 -0.0022407000
_diffrn_orient_matrix_UB_32 0.0363666000
_diffrn_orient_matrix_UB_33 0.0344021000
_diffrn_radiation_monochromator graphite
_diffrn_radiation_probe x-ray
_diffrn_radiation_type 'Mo K\a'
_diffrn_radiation_wavelength 0.71073
_diffrn_reflns_av_R_equivalents 0.0542
_diffrn_reflns_av_unetI/netI 0.0767
_diffrn_reflns_Laue_measured_fraction_full 0.987
_diffrn_reflns_Laue_measured_fraction_max 0.812
_diffrn_reflns_limit_h_max 17
_diffrn_reflns_limit_h_min -16
_diffrn_reflns_limit_k_max 20
_diffrn_reflns_limit_k_min -20
_diffrn_reflns_limit_l_max 16
_diffrn_reflns_limit_l_min -14
_diffrn_reflns_number 10077
_diffrn_reflns_point_group_measured_fraction_full 0.987
_diffrn_reflns_point_group_measured_fraction_max 0.812
_diffrn_reflns_theta_full 25.242
_diffrn_reflns_theta_max 29.186
_diffrn_reflns_theta_min 2.154
_diffrn_source 'fine-focus sealed X-ray tube'
_diffrn_source_type 'Enhance (Mo) X-ray Source'
_exptl_absorpt_coefficient_mu 4.585
_exptl_absorpt_correction_T_max 1.00000
_exptl_absorpt_correction_T_min 0.86758
_exptl_absorpt_correction_type multi-scan
_exptl_absorpt_process_details
;
CrysAlisPro 1.171.42.89a (Rigaku Oxford Diffraction, 2023)
Empirical absorption correction using spherical harmonics,
implemented in SCALE3 ABSPACK scaling algorithm.
;
_exptl_crystal_colour 'brownish green'
_exptl_crystal_colour_modifier brownish
_exptl_crystal_colour_primary green
_exptl_crystal_density_diffrn 1.772
_exptl_crystal_description block
_exptl_crystal_F_000 1188
_exptl_crystal_size_max 0.15
_exptl_crystal_size_mid 0.125
_exptl_crystal_size_min 0.09
_refine_diff_density_max 0.440
_refine_diff_density_min -0.460
_refine_diff_density_rms 0.105
_refine_ls_extinction_method none
_refine_ls_goodness_of_fit_ref 0.978
_refine_ls_hydrogen_treatment constr
_refine_ls_matrix_type full
_refine_ls_number_parameters 280
_refine_ls_number_reflns 4974
_refine_ls_number_restraints 0
_refine_ls_restrained_S_all 0.978
_refine_ls_R_factor_all 0.0684
_refine_ls_R_factor_gt 0.0384
_refine_ls_shift/su_max 0.001
_refine_ls_shift/su_mean 0.000
_refine_ls_structure_factor_coef Fsqd
_refine_ls_weighting_details 'w=1/[\s^2^(Fo^2^)+(0.0159P)^2^] where P=(Fo^2^+2Fc^2^)/3'
_refine_ls_weighting_scheme calc
_refine_ls_wR_factor_gt 0.0640
_refine_ls_wR_factor_ref 0.0774
_reflns_Friedel_coverage 0.000
_reflns_number_gt 3479
_reflns_number_total 4974
_reflns_threshold_expression 'I > 2\s(I)'
_cod_data_source_file d5nj03235k2.cif
_cod_data_source_block npo4_auto
_cod_database_code 7064184
_shelx_shelxl_version_number 2014/7
_chemical_oxdiff_formula CuBr2C10H10N2PO2
_shelx_space_group_comment
;
The symmetry employed for this shelxl refinement is uniquely defined
by the following loop, which should always be used as a source of
symmetry information in preference to the above space-group names.
They are only intended as comments.
;
_shelx_estimated_absorpt_t_max 0.683
_shelx_estimated_absorpt_t_min 0.546
_olex2_refinement_description
;
1. Fixed Uiso
 At 1.2 times of:
  All C(H) groups
2.a Aromatic/amide H refined with riding coordinates:
 C5(H5), C13(H13), C14(H14), C11(H11), C16(H16), C00K(H00K), C4(H4), C19(H19),
 C2(H2), C17(H17), C20(H20), C21(H21), C10(H10), C3(H3), C7(H7), C9(H9), C8(H8)
;
_olex2_submission_special_instructions 'No special instructions were received'
_oxdiff_exptl_absorpt_empirical_details
;
Empirical correction (ABSPACK) includes:
- Absorption correction using spherical harmonics
- Frame scaling
;
_oxdiff_exptl_absorpt_empirical_full_max 1.461
_oxdiff_exptl_absorpt_empirical_full_min 0.879

loop_
_space_group_symop_operation_xyz
'x, y, z'
'-x, y+1/2, -z+1/2'
'-x, -y, -z'
'x, -y-1/2, z-1/2'

loop_
_atom_site_label
_atom_site_type_symbol
_atom_site_fract_x
_atom_site_fract_y
_atom_site_fract_z
_atom_site_U_iso_or_equiv
_atom_site_adp_type
_atom_site_occupancy
_atom_site_site_symmetry_order
_atom_site_calc_flag
_atom_site_refinement_flags_posn
_atom_site_refinement_flags_adp
_atom_site_refinement_flags_occupancy
_atom_site_disorder_assembly
_atom_site_disorder_group
Br1 Br 0.98723(3) 0.55788(2) 0.32136(4) 0.04213(12) Uani 1 1 d . . . . .
Br2 Br 0.65427(3) 0.58589(3) 0.25666(4) 0.04785(13) Uani 1 1 d . . . . .
Cu1 Cu 0.84769(3) 0.51752(3) 0.40123(4) 0.03288(13) Uani 1 1 d . . . . .
P1 P 0.74588(8) 0.33780(6) 0.36480(8) 0.0305(2) Uani 1 1 d . . . . .
O1 O 0.83766(19) 0.39248(14) 0.3464(2) 0.0335(6) Uani 1 1 d . . . . .
N1 N 0.7505(2) 0.47387(17) 0.4885(2) 0.0283(7) Uani 1 1 d . . . . .
N2 N 0.8586(2) 0.61967(17) 0.5101(3) 0.0323(7) Uani 1 1 d . . . . .
C12 C 0.6978(3) 0.3982(2) 0.4682(3) 0.0279(8) Uani 1 1 d . . . . .
C23 C 0.7308(3) 0.5304(2) 0.5631(3) 0.0283(8) Uani 1 1 d . . . . .
C5 C 0.5438(3) 0.2675(2) 0.2227(3) 0.0351(9) Uani 1 1 d . . . . .
H5 H 0.5443 0.2315 0.2837 0.042 Uiso 1 1 calc R U . . .
C22 C 0.7906(3) 0.6095(2) 0.5758(3) 0.0319(8) Uani 1 1 d . . . . .
C6 C 0.7933(3) 0.2348(2) 0.4273(3) 0.0333(9) Uani 1 1 d . . . . .
C13 C 0.6205(3) 0.3764(2) 0.5235(3) 0.0353(9) Uani 1 1 d . . . . .
H13 H 0.5840 0.3234 0.5092 0.042 Uiso 1 1 calc R U . . .
C15 C 0.6557(3) 0.5135(2) 0.6227(3) 0.0371(9) Uani 1 1 d . . . . .
C14 C 0.5984(3) 0.4341(2) 0.6000(3) 0.0389(9) Uani 1 1 d . . . . .
H14 H 0.5461 0.4205 0.6361 0.047 Uiso 1 1 calc R U . . .
C1 C 0.6319(3) 0.3245(2) 0.2341(3) 0.0310(8) Uani 1 1 d . . . . .
C18 C 0.7756(3) 0.6710(2) 0.6518(4) 0.0410(10) Uani 1 1 d . . . . .
C11 C 0.8441(3) 0.2274(2) 0.5470(3) 0.0422(10) Uani 1 1 d . . . . .
H11 H 0.8480 0.2749 0.5945 0.051 Uiso 1 1 calc R U . . .
C16 C 0.6413(3) 0.5786(3) 0.7003(4) 0.0468(10) Uani 1 1 d . . . . .
H16 H 0.5920 0.5692 0.7415 0.056 Uiso 1 1 calc R U . . .
C00K C 0.4535(3) 0.3188(3) 0.0306(4) 0.0457(10) Uani 1 1 d . . . . .
H00K H 0.3926 0.3179 -0.0370 0.055 Uiso 1 1 calc R U . . .
C4 C 0.4557(3) 0.2645(2) 0.1206(4) 0.0413(10) Uani 1 1 d . . . . .
H4 H 0.3975 0.2256 0.1124 0.050 Uiso 1 1 calc R U . . .
C19 C 0.8372(3) 0.7486(3) 0.6612(4) 0.0523(12) Uani 1 1 d . . . . .
H19 H 0.8312 0.7921 0.7113 0.063 Uiso 1 1 calc R U . . .
C2 C 0.6292(3) 0.3782(2) 0.1416(3) 0.0390(9) Uani 1 1 d . . . . .
H2 H 0.6875 0.4169 0.1483 0.047 Uiso 1 1 calc R U . . .
C17 C 0.6993(3) 0.6533(3) 0.7136(4) 0.0524(11) Uani 1 1 d . . . . .
H17 H 0.6892 0.6946 0.7646 0.063 Uiso 1 1 calc R U . . .
C20 C 0.9052(3) 0.7584(3) 0.5958(4) 0.0535(12) Uani 1 1 d . . . . .
H20 H 0.9459 0.8092 0.6009 0.064 Uiso 1 1 calc R U . . .
C21 C 0.9145(3) 0.6930(2) 0.5212(4) 0.0452(11) Uani 1 1 d . . . . .
H21 H 0.9619 0.7013 0.4776 0.054 Uiso 1 1 calc R U . . .
C10 C 0.8885(3) 0.1486(3) 0.5939(4) 0.0524(12) Uani 1 1 d . . . . .
H10 H 0.9210 0.1432 0.6734 0.063 Uiso 1 1 calc R U . . .
C3 C 0.5409(4) 0.3741(2) 0.0408(4) 0.0489(11) Uani 1 1 d . . . . .
H3 H 0.5403 0.4092 -0.0211 0.059 Uiso 1 1 calc R U . . .
C7 C 0.7919(3) 0.1643(2) 0.3579(4) 0.0505(11) Uani 1 1 d . . . . .
H7 H 0.7600 0.1690 0.2783 0.061 Uiso 1 1 calc R U . . .
C9 C 0.8847(4) 0.0791(3) 0.5245(5) 0.0604(13) Uani 1 1 d . . . . .
H9 H 0.9140 0.0263 0.5568 0.072 Uiso 1 1 calc R U . . .
C8 C 0.8378(4) 0.0867(3) 0.4067(5) 0.0679(15) Uani 1 1 d . . . . .
H8 H 0.8370 0.0394 0.3596 0.081 Uiso 1 1 calc R U . . .

loop_
_atom_site_aniso_label
_atom_site_aniso_U_11
_atom_site_aniso_U_22
_atom_site_aniso_U_33
_atom_site_aniso_U_23
_atom_site_aniso_U_13
_atom_site_aniso_U_12
Br1 0.0390(2) 0.0411(2) 0.0501(3) 0.00597(19) 0.0198(2) -0.00117(17)
Br2 0.0500(3) 0.0436(2) 0.0429(3) 0.00541(19) 0.0052(2) 0.00909(19)
Cu1 0.0353(2) 0.0287(2) 0.0377(3) -0.0026(2) 0.0160(2) -0.00373(19)
P1 0.0349(5) 0.0273(5) 0.0297(6) -0.0015(4) 0.0111(5) -0.0027(4)
O1 0.0371(14) 0.0294(12) 0.0362(16) -0.0029(11) 0.0149(13) -0.0035(11)
N1 0.0329(16) 0.0299(15) 0.0229(17) 0.0020(13) 0.0101(14) 0.0019(13)
N2 0.0306(16) 0.0286(16) 0.037(2) -0.0016(14) 0.0093(15) 0.0009(13)
C12 0.0310(18) 0.0241(17) 0.027(2) 0.0009(15) 0.0066(17) 0.0003(15)
C23 0.0298(18) 0.0285(18) 0.025(2) 0.0004(15) 0.0071(17) 0.0033(15)
C5 0.037(2) 0.034(2) 0.036(2) -0.0017(17) 0.0134(19) 0.0005(17)
C22 0.0317(19) 0.0280(18) 0.032(2) -0.0013(16) 0.0049(18) 0.0047(16)
C6 0.0324(19) 0.0314(19) 0.036(2) 0.0010(17) 0.0103(18) -0.0013(16)
C13 0.039(2) 0.0299(19) 0.041(3) 0.0080(17) 0.018(2) -0.0003(17)
C15 0.036(2) 0.040(2) 0.036(2) 0.0024(18) 0.0127(19) 0.0072(18)
C14 0.035(2) 0.049(2) 0.040(2) 0.008(2) 0.0214(19) 0.0043(19)
C1 0.038(2) 0.0272(18) 0.030(2) -0.0005(16) 0.0132(18) 0.0015(16)
C18 0.033(2) 0.036(2) 0.050(3) -0.0107(19) 0.007(2) 0.0048(17)
C11 0.049(2) 0.046(2) 0.035(3) 0.0012(19) 0.019(2) -0.0002(19)
C16 0.050(2) 0.054(3) 0.044(3) -0.007(2) 0.025(2) 0.010(2)
C00K 0.044(2) 0.049(2) 0.037(3) -0.005(2) 0.003(2) 0.005(2)
C4 0.039(2) 0.042(2) 0.045(3) -0.014(2) 0.016(2) -0.0039(18)
C19 0.044(2) 0.045(2) 0.062(3) -0.025(2) 0.009(2) 0.002(2)
C2 0.045(2) 0.032(2) 0.041(3) -0.0024(18) 0.014(2) -0.0054(18)
C17 0.059(3) 0.054(3) 0.050(3) -0.018(2) 0.027(2) 0.004(2)
C20 0.043(2) 0.035(2) 0.076(4) -0.012(2) 0.011(3) -0.0060(19)
C21 0.040(2) 0.032(2) 0.063(3) -0.004(2) 0.016(2) -0.0053(18)
C10 0.057(3) 0.056(3) 0.043(3) 0.022(2) 0.015(2) 0.011(2)
C3 0.065(3) 0.038(2) 0.038(3) 0.0069(19) 0.009(2) 0.003(2)
C7 0.061(3) 0.040(2) 0.041(3) -0.008(2) 0.004(2) 0.007(2)
C9 0.064(3) 0.038(2) 0.077(4) 0.015(2) 0.019(3) 0.014(2)
C8 0.080(3) 0.034(2) 0.074(4) -0.006(2) 0.004(3) 0.007(2)

loop_
_atom_type_symbol
_atom_type_description
_atom_type_scat_dispersion_real
_atom_type_scat_dispersion_imag
_atom_type_scat_source
C C 0.0033 0.0016 'International Tables Vol C Tables 4.2.6.8 and 6.1.1.4'
H H 0.0000 0.0000 'International Tables Vol C Tables 4.2.6.8 and 6.1.1.4'
Br Br -0.2901 2.4595 'International Tables Vol C Tables 4.2.6.8 and 6.1.1.4'
Cu Cu 0.3201 1.2651 'International Tables Vol C Tables 4.2.6.8 and 6.1.1.4'
N N 0.0061 0.0033 'International Tables Vol C Tables 4.2.6.8 and 6.1.1.4'
O O 0.0106 0.0060 'International Tables Vol C Tables 4.2.6.8 and 6.1.1.4'
P P 0.1023 0.0942 'International Tables Vol C Tables 4.2.6.8 and 6.1.1.4'

loop_
_geom_angle_atom_site_label_1
_geom_angle_atom_site_label_2
_geom_angle_atom_site_label_3
_geom_angle
_geom_angle_site_symmetry_1
_geom_angle_site_symmetry_3
_geom_angle_publ_flag
Br1 Cu1 Br2 105.06(2) . . ?
O1 Cu1 Br1 95.18(6) . . ?
O1 Cu1 Br2 101.96(7) . . ?
O1 Cu1 N2 158.88(11) . . ?
N1 Cu1 Br1 170.52(8) . . ?
N1 Cu1 Br2 84.41(8) . . ?
N1 Cu1 O1 82.57(10) . . ?
N1 Cu1 N2 80.54(11) . . ?
N2 Cu1 Br1 99.40(8) . . ?
N2 Cu1 Br2 88.94(8) . . ?
O1 P1 C12 104.98(14) . . ?
O1 P1 C6 113.41(15) . . ?
O1 P1 C1 111.49(16) . . ?
C6 P1 C12 107.48(16) . . ?
C1 P1 C12 109.19(15) . . ?
C1 P1 C6 110.03(16) . . ?
P1 O1 Cu1 116.91(13) . . ?
C12 N1 Cu1 123.8(2) . . ?
C12 N1 C23 120.6(3) . . ?
C23 N1 Cu1 115.2(2) . . ?
C22 N2 Cu1 111.9(2) . . ?
C21 N2 Cu1 130.8(3) . . ?
C21 N2 C22 117.2(3) . . ?
N1 C12 P1 108.8(2) . . ?
N1 C12 C13 120.4(3) . . ?
C13 C12 P1 130.7(3) . . ?
N1 C23 C22 115.3(3) . . ?
N1 C23 C15 122.7(3) . . ?
C15 C23 C22 122.0(3) . . ?
C1 C5 H5 120.1 . . ?
C4 C5 H5 120.1 . . ?
C4 C5 C1 119.8(4) . . ?
N2 C22 C23 116.7(3) . . ?
N2 C22 C18 124.5(3) . . ?
C18 C22 C23 118.9(3) . . ?
C11 C6 P1 119.9(3) . . ?
C7 C6 P1 120.4(3) . . ?
C7 C6 C11 119.3(3) . . ?
C12 C13 H13 120.1 . . ?
C14 C13 C12 119.8(3) . . ?
C14 C13 H13 120.1 . . ?
C23 C15 C14 116.9(3) . . ?
C23 C15 C16 117.9(3) . . ?
C14 C15 C16 125.2(3) . . ?
C13 C14 C15 119.6(3) . . ?
C13 C14 H14 120.2 . . ?
C15 C14 H14 120.2 . . ?
C5 C1 P1 123.4(3) . . ?
C5 C1 C2 119.1(4) . . ?
C2 C1 P1 117.4(3) . . ?
C22 C18 C19 116.6(4) . . ?
C22 C18 C17 119.1(3) . . ?
C19 C18 C17 124.4(4) . . ?
C6 C11 H11 120.2 . . ?
C10 C11 C6 119.5(4) . . ?
C10 C11 H11 120.2 . . ?
C15 C16 H16 119.9 . . ?
C17 C16 C15 120.1(4) . . ?
C17 C16 H16 119.9 . . ?
C4 C00K H00K 120.0 . . ?
C3 C00K H00K 120.0 . . ?
C3 C00K C4 120.0(4) . . ?
C5 C4 H4 119.8 . . ?
C00K C4 C5 120.4(4) . . ?
C00K C4 H4 119.8 . . ?
C18 C19 H19 120.6 . . ?
C20 C19 C18 118.8(4) . . ?
C20 C19 H19 120.6 . . ?
C1 C2 H2 119.9 . . ?
C3 C2 C1 120.2(4) . . ?
C3 C2 H2 119.9 . . ?
C18 C17 H17 119.0 . . ?
C16 C17 C18 122.0(4) . . ?
C16 C17 H17 119.0 . . ?
C19 C20 H20 119.7 . . ?
C19 C20 C21 120.6(4) . . ?
C21 C20 H20 119.7 . . ?
N2 C21 C20 122.4(4) . . ?
N2 C21 H21 118.8 . . ?
C20 C21 H21 118.8 . . ?
C11 C10 H10 119.8 . . ?
C9 C10 C11 120.5(4) . . ?
C9 C10 H10 119.8 . . ?
C00K C3 C2 120.5(4) . . ?
C00K C3 H3 119.8 . . ?
C2 C3 H3 119.8 . . ?
C6 C7 H7 120.0 . . ?
C6 C7 C8 120.1(4) . . ?
C8 C7 H7 120.0 . . ?
C10 C9 H9 119.9 . . ?
C10 C9 C8 120.2(4) . . ?
C8 C9 H9 119.9 . . ?
C7 C8 H8 119.8 . . ?
C9 C8 C7 120.4(4) . . ?
C9 C8 H8 119.8 . . ?

loop_
_geom_bond_atom_site_label_1
_geom_bond_atom_site_label_2
_geom_bond_distance
_geom_bond_site_symmetry_2
_geom_bond_publ_flag
Br1 Cu1 2.3575(6) . ?
Br2 Cu1 2.7245(7) . ?
Cu1 O1 2.039(2) . ?
Cu1 N1 1.987(3) . ?
Cu1 N2 2.044(3) . ?
P1 O1 1.509(2) . ?
P1 C12 1.827(3) . ?
P1 C6 1.786(4) . ?
P1 C1 1.785(4) . ?
N1 C12 1.330(4) . ?
N1 C23 1.344(4) . ?
N2 C22 1.361(4) . ?
N2 C21 1.319(4) . ?
C12 C13 1.397(4) . ?
C23 C22 1.421(5) . ?
C23 C15 1.394(5) . ?
C5 H5 0.9300 . ?
C5 C1 1.390(5) . ?
C5 C4 1.380(5) . ?
C22 C18 1.385(5) . ?
C6 C11 1.402(5) . ?
C6 C7 1.379(5) . ?
C13 H13 0.9300 . ?
C13 C14 1.385(5) . ?
C15 C14 1.408(5) . ?
C15 C16 1.436(5) . ?
C14 H14 0.9300 . ?
C1 C2 1.397(5) . ?
C18 C19 1.415(5) . ?
C18 C17 1.431(5) . ?
C11 H11 0.9300 . ?
C11 C10 1.387(5) . ?
C16 H16 0.9300 . ?
C16 C17 1.350(5) . ?
C00K H00K 0.9300 . ?
C00K C4 1.379(5) . ?
C00K C3 1.369(5) . ?
C4 H4 0.9300 . ?
C19 H19 0.9300 . ?
C19 C20 1.357(5) . ?
C2 H2 0.9300 . ?
C2 C3 1.372(5) . ?
C17 H17 0.9300 . ?
C20 H20 0.9300 . ?
C20 C21 1.394(5) . ?
C21 H21 0.9300 . ?
C10 H10 0.9300 . ?
C10 C9 1.363(6) . ?
C3 H3 0.9300 . ?
C7 H7 0.9300 . ?
C7 C8 1.383(6) . ?
C9 H9 0.9300 . ?
C9 C8 1.376(6) . ?
C8 H8 0.9300 . ?

loop_
_geom_torsion_atom_site_label_1
_geom_torsion_atom_site_label_2
_geom_torsion_atom_site_label_3
_geom_torsion_atom_site_label_4
_geom_torsion
_geom_torsion_site_symmetry_1
_geom_torsion_site_symmetry_2
_geom_torsion_site_symmetry_3
_geom_torsion_site_symmetry_4
_geom_torsion_publ_flag
Cu1 N1 C12 P1 8.0(3) . . . . ?
Cu1 N1 C12 C13 -172.3(2) . . . . ?
Cu1 N1 C23 C22 -5.5(4) . . . . ?
Cu1 N1 C23 C15 173.4(3) . . . . ?
Cu1 N2 C22 C23 3.6(4) . . . . ?
Cu1 N2 C22 C18 -175.7(3) . . . . ?
Cu1 N2 C21 C20 175.2(3) . . . . ?
P1 C12 C13 C14 179.7(3) . . . . ?
P1 C6 C11 C10 -175.0(3) . . . . ?
P1 C6 C7 C8 174.3(3) . . . . ?
P1 C1 C2 C3 -176.7(3) . . . . ?
O1 P1 C12 N1 5.0(3) . . . . ?
O1 P1 C12 C13 -174.6(3) . . . . ?
O1 P1 C6 C11 82.1(3) . . . . ?
O1 P1 C6 C7 -90.6(3) . . . . ?
O1 P1 C1 C5 170.6(3) . . . . ?
O1 P1 C1 C2 -13.2(3) . . . . ?
N1 C12 C13 C14 0.1(5) . . . . ?
N1 C23 C22 N2 1.1(5) . . . . ?
N1 C23 C22 C18 -179.5(3) . . . . ?
N1 C23 C15 C14 -1.1(5) . . . . ?
N1 C23 C15 C16 180.0(3) . . . . ?
N2 C22 C18 C19 -0.8(6) . . . . ?
N2 C22 C18 C17 178.3(3) . . . . ?
C12 P1 O1 Cu1 -15.2(2) . . . . ?
C12 P1 C6 C11 -33.5(3) . . . . ?
C12 P1 C6 C7 153.8(3) . . . . ?
C12 P1 C1 C5 -73.8(3) . . . . ?
C12 P1 C1 C2 102.3(3) . . . . ?
C12 N1 C23 C22 -178.9(3) . . . . ?
C12 N1 C23 C15 0.1(5) . . . . ?
C12 C13 C14 C15 -1.2(5) . . . . ?
C23 N1 C12 P1 -179.2(2) . . . . ?
C23 N1 C12 C13 0.4(5) . . . . ?
C23 C22 C18 C19 179.9(3) . . . . ?
C23 C22 C18 C17 -0.9(5) . . . . ?
C23 C15 C14 C13 1.6(5) . . . . ?
C23 C15 C16 C17 0.2(6) . . . . ?
C5 C1 C2 C3 -0.4(5) . . . . ?
C22 N2 C21 C20 -0.4(6) . . . . ?
C22 C23 C15 C14 177.8(3) . . . . ?
C22 C23 C15 C16 -1.1(5) . . . . ?
C22 C18 C19 C20 0.6(6) . . . . ?
C22 C18 C17 C16 0.0(6) . . . . ?
C6 P1 O1 Cu1 -132.22(17) . . . . ?
C6 P1 C12 N1 126.0(2) . . . . ?
C6 P1 C12 C13 -53.6(4) . . . . ?
C6 P1 C1 C5 43.9(3) . . . . ?
C6 P1 C1 C2 -139.9(3) . . . . ?
C6 C11 C10 C9 1.1(6) . . . . ?
C6 C7 C8 C9 0.3(7) . . . . ?
C15 C23 C22 N2 -177.8(3) . . . . ?
C15 C23 C22 C18 1.5(5) . . . . ?
C15 C16 C17 C18 0.4(7) . . . . ?
C14 C15 C16 C17 -178.6(4) . . . . ?
C1 P1 O1 Cu1 102.92(17) . . . . ?
C1 P1 C12 N1 -114.7(2) . . . . ?
C1 P1 C12 C13 65.8(4) . . . . ?
C1 P1 C6 C11 -152.3(3) . . . . ?
C1 P1 C6 C7 35.0(4) . . . . ?
C1 C5 C4 C00K -1.2(5) . . . . ?
C1 C2 C3 C00K 1.4(6) . . . . ?
C18 C19 C20 C21 -0.3(6) . . . . ?
C11 C6 C7 C8 1.5(6) . . . . ?
C11 C10 C9 C8 0.7(7) . . . . ?
C16 C15 C14 C13 -179.6(4) . . . . ?
C4 C5 C1 P1 176.4(3) . . . . ?
C4 C5 C1 C2 0.3(5) . . . . ?
C4 C00K C3 C2 -2.3(6) . . . . ?
C19 C18 C17 C16 179.1(4) . . . . ?
C19 C20 C21 N2 0.2(6) . . . . ?
C17 C18 C19 C20 -178.5(4) . . . . ?
C21 N2 C22 C23 180.0(3) . . . . ?
C21 N2 C22 C18 0.7(5) . . . . ?
C10 C9 C8 C7 -1.4(8) . . . . ?
C3 C00K C4 C5 2.2(6) . . . . ?
C7 C6 C11 C10 -2.2(6) . . . . ?
